data_4085099
loop_
_publ_author_name
'Chen, Jinxiang'
'Huang, Zi-Ao'
'Hua, Yuhui'
'Zhang, Hong'
'Xia, Haiping'

_publ_section_title
;
 Synthesis of Five-Membered Osmacycles with Osmium--Vinyl Bonds from
 Hydrido Alkenylcarbyne Complexes
;
_journal_issue 1
_journal_name_full Organometallics
_journal_page_first 340
_journal_paper_doi 10.1021/om501076z
_journal_volume 34
_journal_year 2015
_chemical_formula_moiety 'C59 H48 Cl2 O Os P3'
_chemical_formula_sum 'C59 H48 Cl2 O Os P3'
_chemical_formula_weight 1126.98
_chemical_name_systematic
; 
 ? 
;
_space_group_IT_number 14
_symmetry_cell_setting monoclinic
_symmetry_space_group_name_Hall '-P 2ybc'
_symmetry_space_group_name_H-M 'P 1 21/c 1'
_atom_sites_solution_hydrogens geom
_atom_sites_solution_primary direct
_atom_sites_solution_secondary difmap
_audit_creation_method SHELXL-97
_cell_angle_alpha 90.00
_cell_angle_beta 92.62(3)
_cell_angle_gamma 90.00
_cell_formula_units_Z 4
_cell_length_a 19.331(4)
_cell_length_b 12.429(3)
_cell_length_c 22.174(4)
_cell_measurement_reflns_used 33535
_cell_measurement_temperature 173(2)
_cell_measurement_theta_max 54.97
_cell_measurement_theta_min 6.33
_cell_volume 5322.1(19)
_computing_cell_refinement 'Bruker FRAMBO'
_computing_data_collection 'Bruker FRAMBO'
_computing_data_reduction 'Bruker SAINT'
_computing_molecular_graphics 'Bruker SHELXTL'
_computing_publication_material 'Bruker SHELXTL'
_computing_structure_refinement 'SHELXL-97 (Sheldrick, 1997)'
_computing_structure_solution 'SHELXS-97 (Sheldrick, 1990)'
_diffrn_ambient_temperature 173(2)
_diffrn_measured_fraction_theta_full 0.998
_diffrn_measured_fraction_theta_max 0.998
_diffrn_measurement_device_type 'multiwire proportional'
_diffrn_measurement_method 'phi and omega scans'
_diffrn_radiation_monochromator graphite
_diffrn_radiation_source 'fine-focus sealed tube'
_diffrn_radiation_type MoK\a
_diffrn_radiation_wavelength 0.71073
_diffrn_reflns_av_R_equivalents 0.0748
_diffrn_reflns_av_sigmaI/netI 0.0643
_diffrn_reflns_limit_h_max 21
_diffrn_reflns_limit_h_min -22
_diffrn_reflns_limit_k_max 14
_diffrn_reflns_limit_k_min -14
_diffrn_reflns_limit_l_max 26
_diffrn_reflns_limit_l_min -26
_diffrn_reflns_number 40317
_diffrn_reflns_theta_full 25.00
_diffrn_reflns_theta_max 25.00
_diffrn_reflns_theta_min 3.16
_exptl_absorpt_coefficient_mu 2.625
_exptl_absorpt_correction_T_max 1.0000
_exptl_absorpt_correction_T_min 0.4423
_exptl_absorpt_correction_type multi-scan
_exptl_crystal_colour red
_exptl_crystal_density_diffrn 1.407
_exptl_crystal_density_method 'not measured'
_exptl_crystal_description plate
_exptl_crystal_F_000 2260
_exptl_crystal_size_max 0.3
_exptl_crystal_size_mid 0.2
_exptl_crystal_size_min 0.05
_refine_diff_density_max 2.641
_refine_diff_density_min -1.619
_refine_diff_density_rms 0.168
_refine_ls_extinction_method none
_refine_ls_goodness_of_fit_ref 0.992
_refine_ls_hydrogen_treatment conster
_refine_ls_matrix_type full
_refine_ls_number_parameters 595
_refine_ls_number_reflns 9359
_refine_ls_number_restraints 24
_refine_ls_restrained_S_all 1.002
_refine_ls_R_factor_all 0.0591
_refine_ls_R_factor_gt 0.0493
_refine_ls_shift/su_max 0.003
_refine_ls_shift/su_mean 0.000
_refine_ls_structure_factor_coef Fsqd
_refine_ls_weighting_details 'calc w=1/[\s^2^(Fo^2^)+(0.1035P)^2^+23.3342P] where P=(Fo^2^+2Fc^2^)/3'
_refine_ls_weighting_scheme calc
_refine_ls_wR_factor_gt 0.1566
_refine_ls_wR_factor_ref 0.1656
_reflns_number_gt 7826
_reflns_number_total 9359
_reflns_threshold_expression >2sigma(I)
_cod_data_source_file om501076z_si_002.cif
_cod_data_source_block Coumpound_3
_cod_depositor_comments
;
The following automatic conversions were performed:

'_symmetry_cell_setting' value 'Monoclinic' changed to 'monoclinic'
according to
/home/saulius/struct/COD-crude-data--automatic-downloads/rss-feeds/ACS/lib/dictionaries/cif_core.dic
dictionary named 'cif_core.dic' version 2.4.2 from 2011-04-26.

Automatic conversion script
Id: cif_fix_values 2935 2014-11-11 08:27:57Z andrius 

 Adding full bibliography for 4085098--4085105.cif.
;
_cod_original_cell_volume 5322.1(18)
_cod_original_sg_symbol_H-M P2(1)/c
_cod_database_code 4085099

loop_
_symmetry_equiv_pos_as_xyz
'x, y, z'
'-x, y+1/2, -z+1/2'
'-x, -y, -z'
'x, -y-1/2, z-1/2'

loop_
_atom_site_label
_atom_site_type_symbol
_atom_site_fract_x
_atom_site_fract_y
_atom_site_fract_z
_atom_site_U_iso_or_equiv
_atom_site_adp_type
_atom_site_occupancy
_atom_site_symmetry_multiplicity
_atom_site_calc_flag
_atom_site_refinement_flags
Os1 Os 1.294917(13) 0.10880(2) 1.117668(11) 0.02288(13) Uani 1 1 d .
Cl2 Cl 1.38353(9) -0.03288(14) 1.12744(7) 0.0288(4) Uani 1 1 d .
P2 P 1.38382(9) 0.24204(14) 1.12486(7) 0.0233(4) Uani 1 1 d .
P1 P 1.20379(9) -0.01982(16) 1.12193(8) 0.0308(4) Uani 1 1 d .
P3 P 1.26303(9) 0.18295(15) 0.91291(7) 0.0259(4) Uani 1 1 d .
Cl1 Cl 1.27603(10) 0.13998(18) 1.22354(8) 0.0412(5) Uani 1 1 d .
C1 C 1.2986(4) 0.1005(5) 1.0260(3) 0.0258(15) Uani 1 1 d .
H1A H 1.3274 0.0512 1.0080 0.031 Uiso 1 1 calc R
C11 C 1.3821(4) 0.1080(6) 0.8562(4) 0.0342(17) Uani 1 1 d .
H11A H 1.3935 0.1791 0.8484 0.041 Uiso 1 1 calc R
C13 C 1.2016(4) -0.1068(7) 1.1890(4) 0.041(2) Uani 1 1 d .
C14 C 1.2462(5) 0.3926(7) 0.8702(4) 0.046(2) Uani 1 1 d .
H14A H 1.2014 0.3720 0.8580 0.056 Uiso 1 1 calc R
C15 C 1.2915(4) 0.3174(6) 0.8972(3) 0.0305(16) Uani 1 1 d .
C16 C 1.3492(4) 0.3785(6) 1.1293(3) 0.0300(16) Uani 1 1 d .
C17 C 1.4451(3) 0.2377(5) 1.1909(3) 0.0262(14) Uani 1 1 d .
C2 C 1.2584(4) 0.1678(6) 0.9920(3) 0.0271(15) Uani 1 1 d .
C20 C 1.5264(4) 0.3444(7) 1.0033(4) 0.0397(19) Uani 1 1 d .
H20A H 1.5484 0.4082 0.9936 0.048 Uiso 1 1 calc R
C21 C 1.3215(4) 0.0843(6) 0.8851(3) 0.0279(15) Uani 1 1 d .
C22 C 1.4479(4) 0.1530(6) 1.2321(3) 0.0303(16) Uani 1 1 d .
H22A H 1.4165 0.0966 1.2278 0.036 Uiso 1 1 calc R
C23 C 1.2605(5) -0.2218(6) 1.2614(3) 0.0394(18) Uani 1 1 d .
H23A H 1.3023 -0.2492 1.2771 0.047 Uiso 1 1 calc R
C24 C 1.5455(4) 0.2357(7) 1.2856(3) 0.042(2) Uani 1 1 d .
H24A H 1.5790 0.2343 1.3171 0.050 Uiso 1 1 calc R
C25 C 1.3475(5) -0.1033(6) 0.8773(4) 0.044(2) Uani 1 1 d .
H25A H 1.3364 -0.1749 0.8842 0.053 Uiso 1 1 calc R
C26 C 1.3036(4) -0.0227(6) 0.8944(3) 0.0341(17) Uani 1 1 d .
H26A H 1.2623 -0.0397 0.9121 0.041 Uiso 1 1 calc R
C28 C 1.1952(4) -0.1228(6) 1.0635(4) 0.0409(19) Uani 1 1 d .
C29 C 1.4937(4) 0.3208(6) 1.1984(3) 0.0350(17) Uani 1 1 d .
H29A H 1.4926 0.3781 1.1714 0.042 Uiso 1 1 calc R
C30 C 1.4442(3) 0.2492(6) 1.0629(3) 0.0260(14) Uani 1 1 d .
C33 C 1.0827(4) 0.0616(8) 1.0637(4) 0.046(2) Uani 1 1 d .
H33A H 1.0984 0.0299 1.0289 0.055 Uiso 1 1 calc R
C34 C 1.5432(4) 0.3184(7) 1.2456(3) 0.0391(18) Uani 1 1 d .
H34A H 1.5753 0.3741 1.2499 0.047 Uiso 1 1 calc R
C3 C 1.2169(4) 0.2400(6) 1.0264(3) 0.0328(16) Uani 1 1 d .
H3A H 1.1871 0.2908 1.0086 0.039 Uiso 1 1 calc R
C36 C 1.0228(5) 0.1233(8) 1.0612(5) 0.061(3) Uani 1 1 d .
H36A H 0.9992 0.1351 1.0243 0.074 Uiso 1 1 calc R
C38 C 1.2959(6) 0.5331(8) 1.0814(5) 0.064(3) Uani 1 1 d .
H38A H 1.2819 0.5700 1.0465 0.077 Uiso 1 1 calc R
C39 C 1.3575(5) 0.3483(7) 0.9154(3) 0.0398(18) Uani 1 1 d .
H39A H 1.3873 0.2991 0.9346 0.048 Uiso 1 1 calc R
C40 C 1.5094(4) 0.1556(6) 0.9891(3) 0.0347(17) Uani 1 1 d .
H40A H 1.5194 0.0923 0.9689 0.042 Uiso 1 1 calc R
C41 C 1.2513(5) -0.1543(7) 1.0312(3) 0.0408(19) Uani 1 1 d .
H41A H 1.2933 -0.1185 1.0376 0.049 Uiso 1 1 calc R
C42 C 1.4777(4) 0.3443(6) 1.0470(3) 0.0361(17) Uani 1 1 d .
H42A H 1.4670 0.4084 1.0661 0.043 Uiso 1 1 calc R
C43 C 1.4619(4) 0.1541(6) 1.0340(3) 0.0302(15) Uani 1 1 d .
H43A H 1.4418 0.0895 1.0449 0.036 Uiso 1 1 calc R
C44 C 1.4968(4) 0.1524(7) 1.2793(3) 0.043(2) Uani 1 1 d .
H44A H 1.4976 0.0963 1.3070 0.051 Uiso 1 1 calc R
C45 C 1.3387(4) 0.4237(7) 1.1852(4) 0.043(2) Uani 1 1 d .
H45A H 1.3531 0.3873 1.2202 0.052 Uiso 1 1 calc R
C46 C 1.2611(4) -0.1456(6) 1.2155(3) 0.0349(17) Uani 1 1 d .
H46A H 1.3033 -0.1206 1.2026 0.042 Uiso 1 1 calc R
C48 C 1.3274(5) 0.4334(7) 1.0777(4) 0.0425(19) Uani 1 1 d .
H48A H 1.3341 0.4032 1.0401 0.051 Uiso 1 1 calc R
C50 C 1.1194(4) 0.0475(7) 1.1192(4) 0.0383(18) Uani 1 1 d .
C52 C 1.0954(5) 0.0925(11) 1.1708(5) 0.074(4) Uani 1 1 d .
H52A H 1.1189 0.0831 1.2080 0.089 Uiso 1 1 calc R
C54 C 1.1292(6) -0.2641(10) 1.0136(6) 0.081(3) Uani 1 1 d U
H54A H 1.0883 -0.3032 1.0089 0.098 Uiso 1 1 calc R
C55 C 1.3798(5) 0.4523(7) 0.9055(4) 0.049(2) Uani 1 1 d .
H55A H 1.4252 0.4719 0.9161 0.059 Uiso 1 1 calc R
C56 C 1.4079(5) -0.0778(8) 0.8499(4) 0.045(2) Uani 1 1 d .
H56A H 1.4373 -0.1326 0.8384 0.054 Uiso 1 1 calc R
C60 C 0.9982(5) 0.1671(10) 1.1130(6) 0.074(3) Uani 1 1 d .
H60A H 0.9570 0.2058 1.1112 0.089 Uiso 1 1 calc R
C61 C 1.3063(5) 0.5243(8) 1.1891(5) 0.062(3) Uani 1 1 d .
H61A H 1.2993 0.5547 1.2267 0.075 Uiso 1 1 calc R
C62 C 1.4251(4) 0.0263(7) 0.8393(4) 0.044(2) Uani 1 1 d .
H62A H 1.4659 0.0423 0.8207 0.052 Uiso 1 1 calc R
C63 C 1.2851(6) 0.5775(8) 1.1378(6) 0.069(3) Uani 1 1 d .
H63A H 1.2633 0.6439 1.1405 0.083 Uiso 1 1 calc R
C64 C 1.2674(6) 0.4968(7) 0.8617(4) 0.059(3) Uani 1 1 d .
H64A H 1.2370 0.5469 0.8440 0.071 Uiso 1 1 calc R
C65 C 1.2007(5) -0.2568(10) 1.2836(5) 0.076(4) Uani 1 1 d .
H65A H 1.2010 -0.3067 1.3149 0.091 Uiso 1 1 calc R
C66 C 1.2469(6) -0.2376(7) 0.9895(4) 0.056(2) Uani 1 1 d .
H66A H 1.2856 -0.2578 0.9688 0.067 Uiso 1 1 calc R
C67 C 1.5424(4) 0.2500(7) 0.9740(3) 0.0405(19) Uani 1 1 d .
H67A H 1.5750 0.2500 0.9444 0.049 Uiso 1 1 calc R
C68 C 1.1851(6) -0.2898(8) 0.9792(5) 0.068(3) Uani 1 1 d .
H68A H 1.1806 -0.3422 0.9494 0.082 Uiso 1 1 calc R
C71 C 1.0329(5) 0.1544(12) 1.1656(6) 0.086(4) Uani 1 1 d .
H71A H 1.0162 0.1865 1.1999 0.104 Uiso 1 1 calc R
C72 C 1.1339(5) -0.1822(8) 1.0542(6) 0.072(3) Uani 1 1 d .
H72A H 1.0956 -0.1651 1.0763 0.086 Uiso 1 1 calc R
C74 C 1.3344(6) 0.5268(7) 0.8797(4) 0.060(3) Uani 1 1 d .
H74A H 1.3488 0.5975 0.8744 0.072 Uiso 1 1 calc R
C75 C 1.1415(7) -0.1409(13) 1.2109(7) 0.104(4) Uani 1 1 d U
H75A H 1.0996 -0.1147 1.1947 0.125 Uiso 1 1 calc R
C95 C 1.1422(7) -0.2191(13) 1.2602(7) 0.113(5) Uani 1 1 d U
H95A H 1.1006 -0.2423 1.2751 0.136 Uiso 1 1 calc R
C311 C 1.1816(4) 0.1600(6) 0.8726(3) 0.0322(16) Uani 1 1 d .
O1 O 1.1413(4) 0.3569(7) 1.1086(3) 0.081(3) Uani 1 1 d .
C316 C 1.1215(5) 0.1412(10) 0.9013(4) 0.063(3) Uani 1 1 d .
H31A H 1.1212 0.1459 0.9432 0.076 Uiso 1 1 calc R
C312 C 1.1804(4) 0.1566(9) 0.8099(4) 0.056(3) Uani 1 1 d .
H31B H 1.2205 0.1712 0.7898 0.068 Uiso 1 1 calc R
C314 C 1.0605(5) 0.1138(10) 0.8081(5) 0.076(4) Uani 1 1 d .
H31C H 1.0191 0.1006 0.7864 0.091 Uiso 1 1 calc R
C315 C 1.0613(6) 0.1151(10) 0.8683(6) 0.076(3) Uani 1 1 d U
H31D H 1.0213 0.0984 0.8882 0.091 Uiso 1 1 calc R
C313 C 1.1202(5) 0.1319(10) 0.7774(4) 0.068(3) Uani 1 1 d .
H31E H 1.1196 0.1274 0.7355 0.082 Uiso 1 1 calc R
C4 C 1.2256(4) 0.2266(6) 1.0877(3) 0.0323(16) Uani 1 1 d .
C5 C 1.1872(5) 0.2972(8) 1.1260(4) 0.052(2) Uani 1 1 d .
H5A H 1.1989 0.2966 1.1672 0.063 Uiso 1 1 calc R

loop_
_atom_site_aniso_label
_atom_site_aniso_U_11
_atom_site_aniso_U_22
_atom_site_aniso_U_33
_atom_site_aniso_U_23
_atom_site_aniso_U_13
_atom_site_aniso_U_12
Os1 0.02096(19) 0.0298(2) 0.01788(18) 0.00248(10) 0.00084(11) 0.00067(10)
Cl2 0.0291(9) 0.0308(9) 0.0266(8) 0.0048(7) 0.0014(7) 0.0064(7)
P2 0.0258(9) 0.0229(9) 0.0210(8) -0.0026(7) 0.0004(7) 0.0001(7)
P1 0.0221(9) 0.0394(11) 0.0310(9) 0.0086(8) 0.0010(7) -0.0049(8)
P3 0.0264(9) 0.0314(10) 0.0198(8) 0.0028(7) 0.0009(7) 0.0006(8)
Cl1 0.0413(11) 0.0587(12) 0.0242(9) -0.0038(8) 0.0088(8) -0.0023(10)
C1 0.024(4) 0.033(4) 0.021(3) 0.001(3) 0.002(3) -0.001(3)
C11 0.031(4) 0.036(4) 0.035(4) 0.000(3) 0.001(3) -0.005(3)
C13 0.028(4) 0.051(5) 0.043(5) 0.018(4) -0.002(4) -0.008(3)
C14 0.059(6) 0.048(5) 0.033(4) 0.011(4) 0.008(4) 0.010(4)
C15 0.041(4) 0.032(4) 0.019(3) 0.002(3) 0.004(3) 0.003(3)
C16 0.028(4) 0.030(4) 0.033(4) -0.005(3) 0.003(3) 0.006(3)
C17 0.027(4) 0.029(4) 0.022(3) -0.006(3) 0.001(3) 0.001(3)
C2 0.027(4) 0.032(4) 0.022(3) -0.001(3) 0.003(3) -0.002(3)
C20 0.043(5) 0.036(4) 0.041(4) 0.001(3) 0.009(4) -0.016(4)
C21 0.030(4) 0.034(4) 0.019(3) 0.000(3) -0.002(3) 0.002(3)
C22 0.028(4) 0.036(4) 0.027(4) -0.002(3) -0.001(3) 0.000(3)
C23 0.052(5) 0.037(4) 0.029(4) 0.002(3) 0.000(3) 0.002(4)
C24 0.041(5) 0.052(5) 0.031(4) -0.012(4) -0.013(3) 0.005(4)
C25 0.068(6) 0.034(5) 0.031(4) 0.001(3) 0.004(4) 0.005(4)
C26 0.041(4) 0.031(4) 0.031(4) -0.002(3) 0.005(3) -0.001(3)
C28 0.035(4) 0.038(4) 0.049(5) 0.007(4) -0.008(4) -0.004(3)
C29 0.036(4) 0.036(4) 0.032(4) -0.006(3) -0.006(3) 0.002(3)
C30 0.025(3) 0.031(4) 0.022(3) -0.002(3) 0.001(3) -0.001(3)
C33 0.036(5) 0.054(5) 0.048(5) 0.001(4) -0.001(4) 0.007(4)
C34 0.038(4) 0.038(4) 0.041(4) -0.011(4) -0.011(3) 0.006(3)
C3 0.030(4) 0.038(4) 0.030(4) 0.001(3) 0.001(3) 0.009(3)
C36 0.040(5) 0.073(7) 0.070(7) 0.006(5) -0.016(5) 0.018(5)
C38 0.076(7) 0.041(5) 0.073(7) 0.009(5) -0.026(6) 0.015(5)
C39 0.052(5) 0.034(4) 0.033(4) -0.001(3) -0.002(4) -0.005(4)
C40 0.036(4) 0.032(4) 0.037(4) -0.003(3) 0.009(3) 0.004(3)
C41 0.052(5) 0.040(5) 0.031(4) 0.003(3) 0.005(4) -0.013(4)
C42 0.041(4) 0.031(4) 0.037(4) -0.003(3) 0.004(3) -0.009(3)
C43 0.034(4) 0.021(4) 0.035(4) 0.001(3) 0.001(3) 0.001(3)
C44 0.048(5) 0.052(5) 0.027(4) 0.007(4) -0.007(3) 0.011(4)
C45 0.042(5) 0.045(5) 0.042(5) -0.011(4) -0.004(4) 0.016(4)
C46 0.041(4) 0.034(4) 0.030(4) 0.001(3) 0.007(3) -0.002(3)
C48 0.054(5) 0.032(4) 0.041(4) 0.000(4) 0.000(4) 0.008(4)
C50 0.019(4) 0.048(5) 0.047(5) 0.005(4) 0.001(3) 0.000(3)
C52 0.036(5) 0.144(12) 0.043(6) -0.023(6) 0.005(4) 0.019(6)
C54 0.055(6) 0.064(6) 0.123(8) -0.017(6) -0.026(6) -0.006(5)
C55 0.063(6) 0.041(5) 0.044(5) -0.014(4) 0.011(4) -0.017(4)
C56 0.050(5) 0.050(5) 0.035(4) -0.005(4) 0.006(4) 0.008(4)
C60 0.029(5) 0.095(9) 0.096(9) -0.017(7) -0.004(5) 0.021(5)
C61 0.073(7) 0.056(6) 0.058(6) -0.019(5) -0.003(5) 0.021(5)
C62 0.034(4) 0.060(6) 0.038(4) -0.004(4) 0.014(3) 0.000(4)
C63 0.074(7) 0.036(5) 0.097(8) -0.023(6) -0.017(6) 0.020(5)
C64 0.088(8) 0.036(5) 0.052(5) 0.015(4) 0.005(5) 0.017(5)
C65 0.058(6) 0.097(9) 0.072(7) 0.058(7) -0.007(5) -0.018(6)
C66 0.092(8) 0.038(5) 0.038(5) 0.004(4) 0.004(5) -0.012(5)
C67 0.040(4) 0.051(5) 0.030(4) -0.005(4) 0.008(3) -0.001(4)
C68 0.091(8) 0.041(5) 0.069(7) -0.008(5) -0.038(6) 0.004(6)
C71 0.034(5) 0.147(12) 0.080(8) -0.040(8) 0.013(5) 0.004(7)
C72 0.033(5) 0.043(5) 0.138(10) -0.029(6) -0.016(6) 0.001(4)
C74 0.110(9) 0.032(5) 0.039(5) 0.000(4) 0.011(5) -0.014(5)
C75 0.063(6) 0.133(8) 0.116(8) 0.066(7) 0.004(6) -0.015(6)
C95 0.075(7) 0.137(9) 0.129(8) 0.068(7) 0.010(6) -0.028(7)
C311 0.023(3) 0.045(5) 0.029(4) 0.010(3) -0.002(3) -0.002(3)
O1 0.080(5) 0.102(6) 0.061(5) -0.009(4) 0.004(4) 0.062(5)
C316 0.035(5) 0.118(9) 0.036(5) 0.012(5) 0.005(4) -0.011(5)
C312 0.033(4) 0.107(8) 0.028(4) 0.007(5) -0.008(3) -0.020(5)
C314 0.036(5) 0.131(11) 0.059(7) 0.021(6) -0.020(5) -0.027(6)
C315 0.039(5) 0.120(8) 0.068(6) 0.014(5) 0.010(5) -0.016(5)
C313 0.050(6) 0.121(10) 0.033(5) 0.018(5) -0.007(4) -0.024(6)
C4 0.031(4) 0.043(4) 0.023(3) 0.007(3) 0.001(3) 0.006(3)
C5 0.047(5) 0.058(6) 0.052(5) -0.011(4) 0.010(4) 0.021(5)

loop_
_atom_type_symbol
_atom_type_description
_atom_type_scat_dispersion_real
_atom_type_scat_dispersion_imag
_atom_type_scat_source
C C 0.0033 0.0016 'International Tables Vol C Tables 4.2.6.8 and 6.1.1.4'
H H 0.0000 0.0000 'International Tables Vol C Tables 4.2.6.8 and 6.1.1.4'
O O 0.0106 0.0060 'International Tables Vol C Tables 4.2.6.8 and 6.1.1.4'
P P 0.1023 0.0942 'International Tables Vol C Tables 4.2.6.8 and 6.1.1.4'
Cl Cl 0.1484 0.1585 'International Tables Vol C Tables 4.2.6.8 and 6.1.1.4'
Os Os -1.2165 7.6030 'International Tables Vol C Tables 4.2.6.8 and 6.1.1.4'

loop_
_geom_angle_atom_site_label_1
_geom_angle_atom_site_label_2
_geom_angle_atom_site_label_3
_geom_angle
C1 Os1 C4 76.6(3)
C1 Os1 P1 93.7(2)
C4 Os1 P1 91.0(2)
C1 Os1 P2 92.5(2)
C4 Os1 P2 89.1(2)
P1 Os1 P2 173.61(6)
C1 Os1 Cl1 170.8(2)
C4 Os1 Cl1 94.2(2)
P1 Os1 Cl1 85.67(7)
P2 Os1 Cl1 87.95(7)
C1 Os1 Cl2 89.8(2)
C4 Os1 Cl2 166.21(19)
P1 Os1 Cl2 91.68(7)
P2 Os1 Cl2 89.68(6)
Cl1 Os1 Cl2 99.45(7)
C16 P2 C17 102.0(3)
C16 P2 C30 103.9(3)
C17 P2 C30 100.8(3)
C16 P2 Os1 112.5(3)
C17 P2 Os1 117.9(2)
C30 P2 Os1 117.5(2)
C28 P1 C50 104.2(4)
C28 P1 C13 99.0(4)
C50 P1 C13 103.9(4)
C28 P1 Os1 119.1(3)
C50 P1 Os1 110.5(3)
C13 P1 Os1 118.1(3)
C2 P3 C21 109.2(3)
C2 P3 C311 113.2(3)
C21 P3 C311 105.8(4)
C2 P3 C15 108.6(3)
C21 P3 C15 111.4(3)
C311 P3 C15 108.7(3)
C2 C1 Os1 118.7(5)
C62 C11 C21 120.1(7)
C75 C13 C46 117.4(9)
C75 C13 P1 121.9(8)
C46 C13 P1 120.5(6)
C64 C14 C15 120.3(10)
C39 C15 C14 119.6(8)
C39 C15 P3 119.4(6)
C14 C15 P3 120.9(6)
C48 C16 C45 119.3(7)
C48 C16 P2 120.8(6)
C45 C16 P2 119.6(6)
C22 C17 C29 118.2(6)
C22 C17 P2 123.3(5)
C29 C17 P2 118.5(5)
C1 C2 C3 114.2(6)
C1 C2 P3 124.5(5)
C3 C2 P3 120.7(5)
C42 C20 C67 120.2(7)
C26 C21 C11 119.3(7)
C26 C21 P3 115.9(5)
C11 C21 P3 124.8(6)
C44 C22 C17 120.5(7)
C65 C23 C46 121.5(8)
C34 C24 C44 119.5(7)
C56 C25 C26 120.0(8)
C25 C26 C21 119.5(7)
C41 C28 C72 116.9(8)
C41 C28 P1 121.2(6)
C72 C28 P1 121.5(8)
C34 C29 C17 120.7(7)
C43 C30 C42 118.2(6)
C43 C30 P2 118.6(5)
C42 C30 P2 122.9(5)
C36 C33 C50 119.5(9)
C24 C34 C29 120.6(8)
C4 C3 C2 113.6(7)
C60 C36 C33 120.3(10)
C48 C38 C63 119.5(9)
C15 C39 C55 120.4(8)
C43 C40 C67 120.9(7)
C28 C41 C66 122.0(8)
C20 C42 C30 121.0(7)
C40 C43 C30 120.3(7)
C22 C44 C24 120.5(8)
C16 C45 C61 120.1(8)
C13 C46 C23 121.6(8)
C16 C48 C38 120.8(8)
C52 C50 C33 120.2(8)
C52 C50 P1 119.6(7)
C33 C50 P1 120.0(6)
C50 C52 C71 117.8(10)
C72 C54 C68 120.5(10)
C39 C55 C74 119.7(9)
C62 C56 C25 120.9(8)
C71 C60 C36 120.4(9)
C63 C61 C45 119.9(9)
C56 C62 C11 120.0(7)
C61 C63 C38 120.4(9)
C74 C64 C14 119.6(9)
C95 C65 C23 118.6(10)
C68 C66 C41 119.4(10)
C20 C67 C40 119.3(7)
C66 C68 C54 119.6(10)
C60 C71 C52 121.7(10)
C54 C72 C28 121.4(11)
C64 C74 C55 120.3(8)
C13 C75 C95 120.0(12)
C65 C95 C75 120.9(11)
C316 C311 C312 118.9(8)
C316 C311 P3 122.6(6)
C312 C311 P3 118.5(6)
C311 C316 C315 120.3(9)
C313 C312 C311 120.5(8)
C315 C314 C313 121.2(10)
C314 C315 C316 120.2(10)
C312 C313 C314 118.8(9)
C3 C4 C5 117.6(7)
C3 C4 Os1 116.8(5)
C5 C4 Os1 125.5(6)
O1 C5 C4 125.0(9)

loop_
_geom_bond_atom_site_label_1
_geom_bond_atom_site_label_2
_geom_bond_distance
Os1 C1 2.039(7)
Os1 C4 2.074(7)
Os1 P1 2.3840(19)
Os1 P2 2.3866(18)
Os1 Cl1 2.4234(18)
Os1 Cl2 2.4594(17)
P2 C16 1.828(7)
P2 C17 1.841(7)
P2 C30 1.846(6)
P1 C28 1.823(9)
P1 C50 1.832(8)
P1 C13 1.841(8)
P3 C2 1.771(7)
P3 C21 1.795(7)
P3 C311 1.796(7)
P3 C15 1.799(7)
C1 C2 1.348(10)
C11 C62 1.374(11)
C11 C21 1.392(11)
C13 C75 1.348(14)
C13 C46 1.356(11)
C14 C64 1.374(13)
C14 C15 1.397(11)
C15 C39 1.375(11)
C16 C48 1.381(11)
C16 C45 1.384(11)
C17 C22 1.394(10)
C17 C29 1.401(10)
C2 C3 1.444(9)
C20 C42 1.380(11)
C20 C67 1.383(11)
C21 C26 1.392(10)
C22 C44 1.376(10)
C23 C65 1.350(12)
C23 C46 1.390(11)
C24 C34 1.357(12)
C24 C44 1.402(12)
C25 C56 1.377(13)
C25 C26 1.378(11)
C28 C41 1.384(12)
C28 C72 1.403(12)
C29 C34 1.388(10)
C30 C43 1.395(9)
C30 C42 1.401(10)
C33 C36 1.387(13)
C33 C50 1.403(12)
C3 C4 1.373(10)
C36 C60 1.375(15)
C38 C48 1.385(12)
C38 C63 1.392(16)
C39 C55 1.383(12)
C40 C43 1.383(10)
C40 C67 1.384(11)
C41 C66 1.388(12)
C45 C61 1.403(12)
C50 C52 1.373(12)
C52 C71 1.432(16)
C54 C72 1.359(15)
C54 C68 1.387(16)
C55 C74 1.382(14)
C56 C62 1.359(12)
C60 C71 1.326(16)
C61 C63 1.363(15)
C64 C74 1.390(15)
C65 C95 1.308(17)
C66 C68 1.369(15)
C75 C95 1.461(17)
C311 C316 1.371(11)
C311 C312 1.391(11)
O1 C5 1.206(11)
C316 C315 1.385(15)
C312 C313 1.375(13)
C314 C315 1.334(16)
C314 C313 1.385(14)
C4 C5 1.449(11)

loop_
_platon_squeeze_void_nr
_platon_squeeze_void_average_x
_platon_squeeze_void_average_y
_platon_squeeze_void_average_z
_platon_squeeze_void_volume
_platon_squeeze_void_count_electrons
_platon_squeeze_void_content
1 0.000 0.000 -0.010 845 57 ' '
2 0.000 0.500 -0.048 22 1 ' '
3 0.500 0.000 0.285 22 1 ' '
4 0.500 0.500 0.618 21 1 ' '
